data_7250574
loop_
_publ_author_name
'Reinhard, Garrett L.'
'Dowling, Reed'
'Hewitt, Patrick'
'Varshney, Vikas'
'Simone, Davide L.'

_publ_section_title
;
 An efficient pathway to high persistence length helicenes from scalable
 [4]-helicene synthons
;
_journal_issue 26
_journal_name_full 'RSC Advances'
_journal_page_first 20935
_journal_page_last 20943
_journal_paper_doi 10.1039/D5RA02685G
_journal_volume 15
_journal_year 2025
_chemical_formula_moiety 'C23 H28 O3'
_chemical_formula_sum 'C23 H28 O3'
_chemical_formula_weight 352.45
_chemical_name_systematic
;
2-isopropyl-5-methyl-cyclohexyl (6-vinylnaphthalen-2-yl) carbonate
;
_space_group_crystal_system monoclinic
_space_group_IT_number 4
_space_group_name_Hall 'P 2yb'
_space_group_name_H-M_alt 'P 1 21 1'
_atom_sites_solution_hydrogens mixed
_audit_creation_date 2025-06-02
_audit_creation_method
;
Olex2 1.5-ac5-023
(compiled 2022.04.12 svn.rca3783a0 for Rigaku Oxford Diffraction, GUI svn.r6498)
;
_audit_update_record
;
2025-06-02 deposited with the CCDC.	2025-06-11 downloaded from the CCDC.
;
_cell_angle_alpha 90
_cell_angle_beta 99.808(2)
_cell_angle_gamma 90
_cell_formula_units_Z 2
_cell_length_a 11.6154(2)
_cell_length_b 6.24730(10)
_cell_length_c 13.6735(3)
_cell_measurement_reflns_used 6651
_cell_measurement_temperature 200.15
_cell_measurement_theta_max 75.2700
_cell_measurement_theta_min 3.8580
_cell_volume 977.71(3)
_computing_cell_refinement 'CrysAlisPro 1.171.42.94a (Rigaku OD, 2023)'
_computing_data_collection 'CrysAlisPro 1.171.42.94a (Rigaku OD, 2023)'
_computing_data_reduction 'CrysAlisPro 1.171.42.94a (Rigaku OD, 2023)'
_computing_molecular_graphics 'Olex2 1.5-ac5-023 (Dolomanov et al., 2009)'
_computing_publication_material 'Olex2 1.5-ac5-023 (Dolomanov et al., 2009)'
_computing_structure_refinement 'SHELXL 2016/6 (Sheldrick, 2015)'
_computing_structure_solution 'SHELXT 2014/5 (Sheldrick, 2014)'
_diffrn_ambient_temperature 200.15
_diffrn_detector_area_resol_mean 10.0000
_diffrn_measured_fraction_theta_full 0.999
_diffrn_measured_fraction_theta_max 0.963
_diffrn_measurement_device_type 'XtaLAB Synergy, Dualflex, Hypix'
_diffrn_measurement_method 'XtaLAB Synergy, Dualflex, Hypix'
_diffrn_radiation_type CuK\a
_diffrn_radiation_wavelength 1.54184
_diffrn_reflns_av_R_equivalents 0.0379
_diffrn_reflns_av_unetI/netI 0.0358
_diffrn_reflns_Laue_measured_fraction_full 0.999
_diffrn_reflns_Laue_measured_fraction_max 0.963
_diffrn_reflns_limit_h_max 14
_diffrn_reflns_limit_h_min -14
_diffrn_reflns_limit_k_max 5
_diffrn_reflns_limit_k_min -7
_diffrn_reflns_limit_l_max 16
_diffrn_reflns_limit_l_min -17
_diffrn_reflns_number 11946
_diffrn_reflns_point_group_measured_fraction_full 0.772
_diffrn_reflns_point_group_measured_fraction_max 0.727
_diffrn_reflns_theta_full 67.684
_diffrn_reflns_theta_max 76.257
_diffrn_reflns_theta_min 3.862
_diffrn_source 'micro-focus sealed X-ray tube'
_exptl_absorpt_coefficient_mu 0.613
_exptl_absorpt_correction_T_max 0.83418
_exptl_absorpt_correction_T_min 0.83013
_exptl_absorpt_correction_type sphere
_exptl_absorpt_process_details
;
CrysAlisPro 1.171.42.94a (Rigaku Oxford Diffraction, 2023)
Spherical absorption correction
using equivalent radius and absorption coefficient.
Empirical absorption correction using spherical harmonics,
implemented in SCALE3 ABSPACK scaling algorithm.
;
_exptl_crystal_colour 'clear colorless'
_exptl_crystal_density_diffrn 1.197
_exptl_crystal_description sphere
_exptl_crystal_F_000 380
_exptl_crystal_size_max 0.041
_exptl_crystal_size_mid 0.024
_exptl_crystal_size_min 0.019
_exptl_crystal_size_rad 0.402
_refine_diff_density_max 0.093
_refine_diff_density_min -0.136
_refine_diff_density_rms 0.027
_refine_ls_abs_structure_details
;
 Flack x determined using 693 quotients [(I+)-(I-)]/[(I+)+(I-)]
 (Parsons, Flack and Wagner, Acta Cryst. B69 (2013) 249-259).
;
_refine_ls_abs_structure_Flack 0.35(18)
_refine_ls_extinction_method none
_refine_ls_goodness_of_fit_ref 1.049
_refine_ls_hydrogen_treatment mixed
_refine_ls_matrix_type full
_refine_ls_number_parameters 246
_refine_ls_number_reflns 2981
_refine_ls_number_restraints 1
_refine_ls_restrained_S_all 1.049
_refine_ls_R_factor_all 0.0356
_refine_ls_R_factor_gt 0.0319
_refine_ls_shift/su_max 0.000
_refine_ls_shift/su_mean 0.000
_refine_ls_structure_factor_coef Fsqd
_refine_ls_weighting_details 'w=1/[\s^2^(Fo^2^)+(0.0378P)^2^+0.0613P] where P=(Fo^2^+2Fc^2^)/3'
_refine_ls_weighting_scheme calc
_refine_ls_wR_factor_gt 0.0767
_refine_ls_wR_factor_ref 0.0788
_reflns_Friedel_coverage 0.378
_reflns_Friedel_fraction_full 0.493
_reflns_Friedel_fraction_max 0.441
_reflns_number_gt 2721
_reflns_number_total 2981
_reflns_threshold_expression 'I > 2\s(I)'
_cod_data_source_file d5ra02685g2.cif
_cod_data_source_block ov_vinylmenthyl_200kelvin_absorpt
_cod_database_code 7250574
_shelx_shelxl_version_number 2016/6
_shelx_space_group_comment
;
The symmetry employed for this shelxl refinement is uniquely defined
by the following loop, which should always be used as a source of
symmetry information in preference to the above space-group names.
They are only intended as comments.
;
_olex2_refinement_description
;
1. Fixed Uiso
 At 1.2 times of:
  All C(H) groups, All C(H,H) groups
 At 1.5 times of:
  All C(H,H,H) groups
2.a Ternary CH refined with riding coordinates:
 C008(H008), C009(H009), C00H(H00H), C00J(H00K)
2.b Secondary CH2 refined with riding coordinates:
 C00E(H00B,H00D), C00G(H00E,H00G), C00I(H00I,H00J)
2.c Aromatic/amide H refined with riding coordinates:
 C006(H006), C00A(H00A), C00C(H00C), C00F(H00F), C00K(H00L), C00L(H00M),
 C00M(H00N)
2.d Idealised Me refined as rotating group:
 C00N(H00O,H00P,H00Q), C00O(H00R,H00S,H00T), C00P(H00U,H00V,H00W)
;
_olex2_submission_special_instructions 'No special instructions were received'

loop_
_space_group_symop_operation_xyz
'x, y, z'
'-x, y+1/2, -z'

loop_
_atom_site_label
_atom_site_type_symbol
_atom_site_fract_x
_atom_site_fract_y
_atom_site_fract_z
_atom_site_U_iso_or_equiv
_atom_site_adp_type
_atom_site_occupancy
_atom_site_site_symmetry_order
_atom_site_calc_flag
_atom_site_refinement_flags_posn
_atom_site_refinement_flags_adp
_atom_site_refinement_flags_occupancy
_atom_site_disorder_assembly
_atom_site_disorder_group
O001 O 0.65489(11) 0.4676(2) 0.83614(8) 0.0361(3) Uani 1 1 d . . . . .
O002 O 0.55734(11) 0.2963(2) 0.71301(9) 0.0381(3) Uani 1 1 d . . . . .
O003 O 0.48329(12) 0.6070(2) 0.76111(10) 0.0477(4) Uani 1 1 d . . . . .
C004 C 0.55781(15) 0.4736(3) 0.77000(12) 0.0342(4) Uani 1 1 d . . . . .
C005 C 0.46062(16) 0.2735(3) 0.63584(12) 0.0346(4) Uani 1 1 d . . . . .
C006 C 0.39622(17) 0.0919(3) 0.63409(13) 0.0353(4) Uani 1 1 d . . . . .
H006 H 0.416465 -0.014989 0.683455 0.042 Uiso 1 1 calc R U . . .
C007 C 0.27066(16) 0.2254(3) 0.48445(13) 0.0348(4) Uani 1 1 d . . . . .
C008 C 0.75796(16) 0.6091(3) 0.99067(13) 0.0340(4) Uani 1 1 d . . . . .
H008 H 0.826133 0.521638 0.978296 0.041 Uiso 1 1 calc R U . . .
C009 C 0.68785(16) 0.6675(3) 0.88993(13) 0.0333(4) Uani 1 1 d . . . . .
H009 H 0.615769 0.746939 0.899296 0.040 Uiso 1 1 calc R U . . .
C00A C 0.16726(18) 0.2045(3) 0.41330(13) 0.0390(4) Uani 1 1 d . . . . .
H00A H 0.147451 0.314487 0.365409 0.047 Uiso 1 1 calc R U . . .
C00B C 0.29813(16) 0.0634(3) 0.55750(12) 0.0342(4) Uani 1 1 d . . . . .
C00C C 0.12623(19) -0.1332(4) 0.48265(15) 0.0443(5) Uani 1 1 d . . . . .
H00C H 0.078236 -0.256676 0.481205 0.053 Uiso 1 1 calc R U . . .
C00D C 0.09468(17) 0.0301(3) 0.41138(13) 0.0403(4) Uani 1 1 d . . . . .
C00E C 0.80697(18) 0.8156(3) 1.04237(14) 0.0401(4) Uani 1 1 d . . . . .
H00B H 0.741507 0.903815 1.057714 0.048 Uiso 1 1 calc R U . . .
H00D H 0.857650 0.778810 1.105912 0.048 Uiso 1 1 calc R U . . .
C00F C 0.34520(18) 0.4055(3) 0.48697(13) 0.0388(4) Uani 1 1 d . . . . .
H00F H 0.329678 0.510764 0.436300 0.047 Uiso 1 1 calc R U . . .
C00G C 0.75632(18) 0.8001(3) 0.82702(13) 0.0381(4) Uani 1 1 d . . . . .
H00E H 0.704823 0.837713 0.763998 0.046 Uiso 1 1 calc R U . . .
H00G H 0.821703 0.713138 0.810595 0.046 Uiso 1 1 calc R U . . .
C00H C 0.68818(17) 0.4709(3) 1.05382(13) 0.0399(4) Uani 1 1 d . . . . .
H00H H 0.659784 0.342525 1.013094 0.048 Uiso 1 1 calc R U . . .
C00I C 0.87719(18) 0.9462(3) 0.97899(14) 0.0418(4) Uani 1 1 d . . . . .
H00I H 0.946455 0.862734 0.968330 0.050 Uiso 1 1 calc R U . . .
H00J H 0.905192 1.078945 1.014864 0.050 Uiso 1 1 calc R U . . .
C00J C 0.80507(17) 1.0045(3) 0.87869(14) 0.0394(4) Uani 1 1 d . . . . .
H00K H 0.737693 1.094263 0.890979 0.047 Uiso 1 1 calc R U . . .
C00K C 0.22409(19) -0.1173(3) 0.55343(14) 0.0423(4) Uani 1 1 d . . . . .
H00L H 0.242715 -0.229045 0.600575 0.051 Uiso 1 1 calc R U . . .
C00L C 0.43901(18) 0.4299(3) 0.56114(13) 0.0392(4) Uani 1 1 d . . . . .
H00M H 0.488894 0.550704 0.562237 0.047 Uiso 1 1 calc R U . . .
C00M C -0.01487(19) 0.0244(4) 0.33890(15) 0.0503(5) Uani 1 1 d . . . . .
H00N H -0.026562 0.136933 0.291517 0.060 Uiso 1 1 calc R U . . .
C00N C 0.7654(2) 0.3890(4) 1.14822(15) 0.0508(5) Uani 1 1 d . . . . .
H00O H 0.835573 0.321983 1.131088 0.076 Uiso 1 1 calc R U . . .
H00P H 0.721945 0.283358 1.180524 0.076 Uiso 1 1 calc R U . . .
H00Q H 0.788000 0.509005 1.193564 0.076 Uiso 1 1 calc R U . . .
C00O C 0.8747(2) 1.1332(4) 0.81451(16) 0.0501(5) Uani 1 1 d . . . . .
H00R H 0.941769 1.048836 0.801980 0.075 Uiso 1 1 calc R U . . .
H00S H 0.902327 1.265909 0.848919 0.075 Uiso 1 1 calc R U . . .
H00T H 0.824722 1.167856 0.751252 0.075 Uiso 1 1 calc R U . . .
C00P C 0.5811(2) 0.5823(4) 1.07970(18) 0.0563(6) Uani 1 1 d . . . . .
H00U H 0.605010 0.713100 1.117290 0.084 Uiso 1 1 calc R U . . .
H00V H 0.541376 0.486493 1.119969 0.084 Uiso 1 1 calc R U . . .
H00W H 0.527660 0.619218 1.018541 0.084 Uiso 1 1 calc R U . . .
C00Q C -0.0981(2) -0.1201(5) 0.33290(17) 0.0570(6) Uani 1 1 d . . . . .
H00X H -0.172(2) -0.103(5) 0.284(2) 0.064(8) Uiso 1 1 d . . . . .
H00Y H -0.088(2) -0.254(5) 0.379(2) 0.064(8) Uiso 1 1 d . . . . .

loop_
_atom_site_aniso_label
_atom_site_aniso_U_11
_atom_site_aniso_U_22
_atom_site_aniso_U_33
_atom_site_aniso_U_23
_atom_site_aniso_U_13
_atom_site_aniso_U_12
O001 0.0387(7) 0.0315(6) 0.0349(6) -0.0052(5) -0.0025(5) 0.0041(6)
O002 0.0386(7) 0.0363(7) 0.0363(6) -0.0060(5) -0.0022(5) 0.0039(6)
O003 0.0443(8) 0.0468(8) 0.0478(8) -0.0113(6) -0.0043(6) 0.0133(7)
C004 0.0367(9) 0.0339(9) 0.0311(8) -0.0003(7) 0.0036(7) 0.0014(8)
C005 0.0346(9) 0.0380(10) 0.0306(8) -0.0033(7) 0.0037(7) 0.0030(8)
C006 0.0403(9) 0.0353(9) 0.0301(8) -0.0002(7) 0.0050(7) 0.0045(8)
C007 0.0364(9) 0.0398(10) 0.0293(8) -0.0017(7) 0.0086(7) 0.0000(8)
C008 0.0340(9) 0.0338(9) 0.0332(8) -0.0011(7) 0.0034(7) 0.0018(7)
C009 0.0357(9) 0.0295(9) 0.0338(8) -0.0040(7) 0.0033(7) 0.0023(7)
C00A 0.0434(10) 0.0444(11) 0.0294(8) 0.0026(7) 0.0063(8) 0.0005(9)
C00B 0.0381(9) 0.0343(9) 0.0312(8) -0.0008(7) 0.0083(7) 0.0022(7)
C00C 0.0470(11) 0.0427(11) 0.0433(10) -0.0032(9) 0.0079(9) -0.0090(9)
C00D 0.0408(10) 0.0488(11) 0.0318(8) -0.0057(8) 0.0073(7) -0.0021(8)
C00E 0.0441(11) 0.0404(11) 0.0351(9) -0.0039(8) 0.0046(8) -0.0056(9)
C00F 0.0461(11) 0.0389(11) 0.0313(8) 0.0060(7) 0.0061(8) -0.0016(8)
C00G 0.0428(10) 0.0366(10) 0.0348(9) 0.0016(7) 0.0063(8) 0.0036(8)
C00H 0.0456(10) 0.0382(10) 0.0359(9) -0.0015(8) 0.0069(8) -0.0047(9)
C00I 0.0428(10) 0.0383(10) 0.0442(10) -0.0034(8) 0.0068(8) -0.0056(8)
C00J 0.0404(10) 0.0340(10) 0.0454(9) 0.0018(8) 0.0116(8) 0.0029(8)
C00K 0.0508(11) 0.0382(10) 0.0375(9) 0.0010(8) 0.0064(8) -0.0018(9)
C00L 0.0421(10) 0.0389(11) 0.0368(9) -0.0004(8) 0.0067(8) -0.0050(8)
C00M 0.0466(11) 0.0654(15) 0.0373(10) -0.0056(10) 0.0020(9) -0.0041(10)
C00N 0.0646(14) 0.0491(12) 0.0377(10) 0.0059(9) 0.0057(9) -0.0012(11)
C00O 0.0571(13) 0.0426(12) 0.0535(12) 0.0030(9) 0.0173(10) -0.0042(10)
C00P 0.0495(12) 0.0632(14) 0.0610(13) 0.0077(11) 0.0232(10) -0.0006(11)
C00Q 0.0481(13) 0.0769(17) 0.0443(11) -0.0136(12) 0.0031(10) -0.0109(12)

loop_
_atom_type_symbol
_atom_type_description
_atom_type_scat_dispersion_real
_atom_type_scat_dispersion_imag
_atom_type_scat_source
C C 0.0181 0.0091 'International Tables Vol C Tables 4.2.6.8 and 6.1.1.4'
H H 0.0000 0.0000 'International Tables Vol C Tables 4.2.6.8 and 6.1.1.4'
O O 0.0492 0.0322 'International Tables Vol C Tables 4.2.6.8 and 6.1.1.4'

loop_
_geom_angle_atom_site_label_1
_geom_angle_atom_site_label_2
_geom_angle_atom_site_label_3
_geom_angle
_geom_angle_site_symmetry_1
_geom_angle_site_symmetry_3
_geom_angle_publ_flag
C004 O001 C009 116.04(14) . . ?
C004 O002 C005 115.93(13) . . ?
O001 C004 O002 106.89(14) . . ?
O003 C004 O001 127.56(17) . . ?
O003 C004 O002 125.55(15) . . ?
C006 C005 O002 117.62(16) . . ?
C006 C005 C00L 122.61(16) . . ?
C00L C005 O002 119.64(17) . . ?
C005 C006 H006 120.4 . . ?
C005 C006 C00B 119.20(16) . . ?
C00B C006 H006 120.4 . . ?
C00A C007 C00B 118.70(17) . . ?
C00F C007 C00A 122.19(17) . . ?
C00F C007 C00B 119.07(16) . . ?
C009 C008 H008 107.2 . . ?
C009 C008 C00E 108.37(15) . . ?
C009 C008 C00H 112.93(15) . . ?
C00E C008 H008 107.2 . . ?
C00E C008 C00H 113.67(15) . . ?
C00H C008 H008 107.2 . . ?
O001 C009 C008 107.68(14) . . ?
O001 C009 H009 109.5 . . ?
O001 C009 C00G 107.35(14) . . ?
C008 C009 H009 109.5 . . ?
C00G C009 C008 113.20(15) . . ?
C00G C009 H009 109.5 . . ?
C007 C00A H00A 119.0 . . ?
C00D C00A C007 122.08(17) . . ?
C00D C00A H00A 119.0 . . ?
C007 C00B C006 119.03(17) . . ?
C00K C00B C006 122.31(17) . . ?
C00K C00B C007 118.62(16) . . ?
C00D C00C H00C 119.3 . . ?
C00K C00C H00C 119.3 . . ?
C00K C00C C00D 121.48(19) . . ?
C00A C00D C00C 118.16(17) . . ?
C00A C00D C00M 119.22(19) . . ?
C00C C00D C00M 122.55(19) . . ?
C008 C00E H00B 109.1 . . ?
C008 C00E H00D 109.1 . . ?
H00B C00E H00D 107.9 . . ?
C00I C00E C008 112.38(15) . . ?
C00I C00E H00B 109.1 . . ?
C00I C00E H00D 109.1 . . ?
C007 C00F H00F 119.5 . . ?
C00L C00F C007 120.94(17) . . ?
C00L C00F H00F 119.5 . . ?
C009 C00G H00E 109.1 . . ?
C009 C00G H00G 109.1 . . ?
C009 C00G C00J 112.66(15) . . ?
H00E C00G H00G 107.8 . . ?
C00J C00G H00E 109.1 . . ?
C00J C00G H00G 109.1 . . ?
C008 C00H H00H 107.0 . . ?
C00N C00H C008 111.78(16) . . ?
C00N C00H H00H 107.0 . . ?
C00P C00H C008 113.76(17) . . ?
C00P C00H H00H 107.0 . . ?
C00P C00H C00N 110.03(17) . . ?
C00E C00I H00I 109.2 . . ?
C00E C00I H00J 109.2 . . ?
C00E C00I C00J 111.98(16) . . ?
H00I C00I H00J 107.9 . . ?
C00J C00I H00I 109.2 . . ?
C00J C00I H00J 109.2 . . ?
C00G C00J C00I 108.72(16) . . ?
C00G C00J H00K 108.0 . . ?
C00I C00J H00K 108.0 . . ?
C00O C00J C00G 111.61(16) . . ?
C00O C00J C00I 112.40(17) . . ?
C00O C00J H00K 108.0 . . ?
C00B C00K H00L 119.6 . . ?
C00C C00K C00B 120.88(19) . . ?
C00C C00K H00L 119.6 . . ?
C005 C00L H00M 120.5 . . ?
C00F C00L C005 118.93(18) . . ?
C00F C00L H00M 120.5 . . ?
C00D C00M H00N 116.6 . . ?
C00Q C00M C00D 126.9(2) . . ?
C00Q C00M H00N 116.6 . . ?
C00H C00N H00O 109.5 . . ?
C00H C00N H00P 109.5 . . ?
C00H C00N H00Q 109.5 . . ?
H00O C00N H00P 109.5 . . ?
H00O C00N H00Q 109.5 . . ?
H00P C00N H00Q 109.5 . . ?
C00J C00O H00R 109.5 . . ?
C00J C00O H00S 109.5 . . ?
C00J C00O H00T 109.5 . . ?
H00R C00O H00S 109.5 . . ?
H00R C00O H00T 109.5 . . ?
H00S C00O H00T 109.5 . . ?
C00H C00P H00U 109.5 . . ?
C00H C00P H00V 109.5 . . ?
C00H C00P H00W 109.5 . . ?
H00U C00P H00V 109.5 . . ?
H00U C00P H00W 109.5 . . ?
H00V C00P H00W 109.5 . . ?
C00M C00Q H00X 120.3(17) . . ?
C00M C00Q H00Y 120.3(15) . . ?
H00X C00Q H00Y 119(2) . . ?

loop_
_geom_bond_atom_site_label_1
_geom_bond_atom_site_label_2
_geom_bond_distance
_geom_bond_site_symmetry_2
_geom_bond_publ_flag
O001 C004 1.320(2) . ?
O001 C009 1.467(2) . ?
O002 C004 1.354(2) . ?
O002 C005 1.411(2) . ?
O003 C004 1.193(2) . ?
C005 C006 1.357(3) . ?
C005 C00L 1.405(3) . ?
C006 H006 0.9500 . ?
C006 C00B 1.421(2) . ?
C007 C00A 1.417(3) . ?
C007 C00B 1.419(2) . ?
C007 C00F 1.417(3) . ?
C008 H008 1.0000 . ?
C008 C009 1.520(2) . ?
C008 C00E 1.533(3) . ?
C008 C00H 1.545(3) . ?
C009 H009 1.0000 . ?
C009 C00G 1.514(3) . ?
C00A H00A 0.9500 . ?
C00A C00D 1.375(3) . ?
C00B C00K 1.414(3) . ?
C00C H00C 0.9500 . ?
C00C C00D 1.415(3) . ?
C00C C00K 1.365(3) . ?
C00D C00M 1.474(3) . ?
C00E H00B 0.9900 . ?
C00E H00D 0.9900 . ?
C00E C00I 1.524(3) . ?
C00F H00F 0.9500 . ?
C00F C00L 1.365(3) . ?
C00G H00E 0.9900 . ?
C00G H00G 0.9900 . ?
C00G C00J 1.522(3) . ?
C00H H00H 1.0000 . ?
C00H C00N 1.529(3) . ?
C00H C00P 1.519(3) . ?
C00I H00I 0.9900 . ?
C00I H00J 0.9900 . ?
C00I C00J 1.525(3) . ?
C00J H00K 1.0000 . ?
C00J C00O 1.520(3) . ?
C00K H00L 0.9500 . ?
C00L H00M 0.9500 . ?
C00M H00N 0.9500 . ?
C00M C00Q 1.315(3) . ?
C00N H00O 0.9800 . ?
C00N H00P 0.9800 . ?
C00N H00Q 0.9800 . ?
C00O H00R 0.9800 . ?
C00O H00S 0.9800 . ?
C00O H00T 0.9800 . ?
C00P H00U 0.9800 . ?
C00P H00V 0.9800 . ?
C00P H00W 0.9800 . ?
C00Q H00X 1.00(3) . ?
C00Q H00Y 1.04(3) . ?
